data_1574212
loop_
_publ_author_name
'Tomer, Kanishk'
'Schnakenburg, Gregor'
'Das, Ujjal'
'Filippou, Alexander C.'

_publ_section_title
;
 Metal--silicon triple bonds: reactivity of the silylidyne complexes
 [Cp*(CO)2M\\tb Si--Tbb] (M = Cr -- W)
;
_journal_issue 18
_journal_name_full 'Chemical Science'
_journal_page_first 7773
_journal_page_last 7793
_journal_paper_doi 10.1039/D5SC01063B
_journal_volume 16
_journal_year 2025
_chemical_formula_moiety 'C45 H75 Mo N O2 Si5'
_chemical_formula_sum 'C45 H75 Mo N O2 Si5'
_chemical_formula_weight 898.45
_chemical_name_systematic KT-125
_space_group_crystal_system monoclinic
_space_group_IT_number 14
_space_group_name_Hall '-P 2yn'
_space_group_name_H-M_alt 'P 1 21/n 1'
_atom_sites_solution_hydrogens geom
_atom_sites_solution_primary dual
_audit_creation_date 2021-05-11
_audit_creation_method
;
Olex2 1.2
(compiled 2018.05.29 svn.r3508 for OlexSys, GUI svn.r5506)
;
_audit_update_record
;
2025-02-04 deposited with the CCDC.	2025-03-24 downloaded from the CCDC.
;
_cell_angle_alpha 90
_cell_angle_beta 98.153(2)
_cell_angle_gamma 90
_cell_formula_units_Z 4
_cell_length_a 13.2535(4)
_cell_length_b 22.9327(8)
_cell_length_c 16.6254(5)
_cell_measurement_reflns_used 13666
_cell_measurement_temperature 123
_cell_measurement_theta_max 29.63
_cell_measurement_theta_min 2.56
_cell_volume 5002.0(3)
_computing_molecular_graphics 'Olex2 (Dolomanov et al., 2009)'
_computing_publication_material 'Olex2 (Dolomanov et al., 2009)'
_computing_structure_refinement 'XL (Sheldrick, 2008)'
_computing_structure_solution 'XT (Sheldrick, 2015)'
_diffrn_ambient_temperature 123
_diffrn_detector 'image plate (34 cm diameter)'
_diffrn_detector_area_resol_mean 6.67
_diffrn_detector_type STOE
_diffrn_measured_fraction_theta_full 0.999
_diffrn_measured_fraction_theta_max 0.999
_diffrn_measurement_device '2-circle goniometer'
_diffrn_measurement_device_type 'STOE IPDS-2T'
_diffrn_measurement_method 'rotation method'
_diffrn_radiation_collimation '0.5 mm diameter, monocapillary'
_diffrn_radiation_monochromator 'plane graphite'
_diffrn_radiation_polarisn_norm 0
_diffrn_radiation_type MoK\a
_diffrn_radiation_wavelength 0.71073
_diffrn_reflns_av_R_equivalents 0.1453
_diffrn_reflns_av_unetI/netI 0.0759
_diffrn_reflns_Laue_measured_fraction_full 0.999
_diffrn_reflns_Laue_measured_fraction_max 0.999
_diffrn_reflns_limit_h_max 17
_diffrn_reflns_limit_h_min -17
_diffrn_reflns_limit_k_max 29
_diffrn_reflns_limit_k_min -30
_diffrn_reflns_limit_l_max 21
_diffrn_reflns_limit_l_min -21
_diffrn_reflns_number 83409
_diffrn_reflns_point_group_measured_fraction_full 0.999
_diffrn_reflns_point_group_measured_fraction_max 0.999
_diffrn_reflns_theta_full 25.242
_diffrn_reflns_theta_max 27.998
_diffrn_reflns_theta_min 2.560
_diffrn_source 'sealed X-ray tube, 12 x 0.4 mm long-fine focus'
_diffrn_source_current 40
_diffrn_source_power 2.00
_diffrn_source_voltage 50
_exptl_absorpt_coefficient_mu 0.416
_exptl_absorpt_correction_T_max 0.9338
_exptl_absorpt_correction_T_min 0.6463
_exptl_absorpt_correction_type integration
_exptl_crystal_colour 'clear dark brown'
_exptl_crystal_colour_lustre clear
_exptl_crystal_colour_modifier dark
_exptl_crystal_colour_primary brown
_exptl_crystal_density_diffrn 1.193
_exptl_crystal_description block
_exptl_crystal_F_000 1920
_exptl_crystal_size_max 0.17
_exptl_crystal_size_mid 0.12
_exptl_crystal_size_min 0.05
_refine_diff_density_max 0.663
_refine_diff_density_min -1.012
_refine_diff_density_rms 0.068
_refine_ls_extinction_method none
_refine_ls_goodness_of_fit_ref 1.065
_refine_ls_hydrogen_treatment constr
_refine_ls_matrix_type full
_refine_ls_number_parameters 510
_refine_ls_number_reflns 12051
_refine_ls_number_restraints 0
_refine_ls_restrained_S_all 1.065
_refine_ls_R_factor_all 0.0818
_refine_ls_R_factor_gt 0.0544
_refine_ls_shift/su_max 0.001
_refine_ls_shift/su_mean 0.000
_refine_ls_structure_factor_coef Fsqd
_refine_ls_weighting_details 'w=1/[\s^2^(Fo^2^)+(0.0449P)^2^] where P=(Fo^2^+2Fc^2^)/3'
_refine_ls_weighting_scheme calc
_refine_ls_wR_factor_gt 0.1089
_refine_ls_wR_factor_ref 0.1179
_reflns_Friedel_coverage 0.000
_reflns_number_gt 9032
_reflns_number_total 12051
_reflns_threshold_expression 'I > 2\s(I)'
_cod_data_source_file d5sc01063b2.cif
_cod_data_source_block 5-Mo
_cod_depositor_comments 'Adding full bibliography for 1574207--1574214.cif.'
_cod_database_code 1574212
_shelx_shelxl_version_number 2017/1
_shelx_space_group_comment
;
The symmetry employed for this shelxl refinement is uniquely defined
by the following loop, which should always be used as a source of
symmetry information in preference to the above space-group names.
They are only intended as comments.
;
_shelx_estimated_absorpt_t_max 0.980
_shelx_estimated_absorpt_t_min 0.933
_olex2_refinement_description
;
1. Fixed Uiso
 At 1.2 times of:
  All C(H) groups
 At 1.5 times of:
  All C(H,H,H) groups
2.a Ternary CH refined with riding coordinates:
 C7(H7), C18(H18)
2.b Aromatic/amide H refined with riding coordinates:
 C3(H3), C5(H5), C27(H27), C29(H29)
2.c Idealised Me refined as rotating group:
 C8(H8A,H8B,H8C), C9(H9A,H9B,H9C), C10(H10A,H10B,H10C), C11(H11A,H11B,H11C),
 C12(H12A,H12B,H12C), C13(H13A,H13B,H13C), C15(H15A,H15B,H15C), C16(H16A,H16B,
 H16C), C17(H17A,H17B,H17C), C19(H19A,H19B,H19C), C20(H20A,H20B,H20C), C21(H21A,
 H21B,H21C), C22(H22A,H22B,H22C), C23(H23A,H23B,H23C), C24(H24A,H24B,H24C),
 C31(H31A,H31B,H31C), C32(H32A,H32B,H32C), C33(H33A,H33B,H33C), C39(H39A,H39B,
 H39C), C40(H40A,H40B,H40C), C41(H41A,H41B,H41C), C42(H42A,H42B,H42C), C43(H43A,
 H43B,H43C)
;
_olex2_submission_special_instructions 'No special instructions were received'

loop_
_space_group_symop_operation_xyz
'x, y, z'
'-x+1/2, y+1/2, -z+1/2'
'-x, -y, -z'
'x-1/2, -y-1/2, z-1/2'

loop_
_atom_site_label
_atom_site_type_symbol
_atom_site_fract_x
_atom_site_fract_y
_atom_site_fract_z
_atom_site_U_iso_or_equiv
_atom_site_adp_type
_atom_site_occupancy
_atom_site_site_symmetry_order
_atom_site_calc_flag
_atom_site_refinement_flags_posn
_atom_site_refinement_flags_adp
_atom_site_refinement_flags_occupancy
_atom_site_disorder_assembly
_atom_site_disorder_group
Mo Mo 0.32300(2) 0.33085(2) 0.39282(2) 0.02723(7) Uani 1 1 d . . . . .
Si1 Si 0.46589(6) 0.29942(4) 0.33019(4) 0.02778(17) Uani 1 1 d . . . . .
Si2 Si 0.74543(7) 0.37988(4) 0.40548(5) 0.0351(2) Uani 1 1 d . . . . .
Si3 Si 0.73539(6) 0.39367(4) 0.21251(5) 0.03029(18) Uani 1 1 d . . . . .
Si4 Si 0.54099(8) 0.12261(4) 0.43775(5) 0.0396(2) Uani 1 1 d . . . . .
Si5 Si 0.44316(7) 0.11692(4) 0.24601(6) 0.0397(2) Uani 1 1 d . . . . .
O1 O 0.4055(2) 0.42413(12) 0.52235(13) 0.0453(6) Uani 1 1 d . . . . .
O2 O 0.4258(2) 0.25855(13) 0.54034(14) 0.0511(7) Uani 1 1 d . . . . .
N N 0.42607(19) 0.36192(12) 0.29387(14) 0.0314(5) Uani 1 1 d . . . . .
C1 C 0.5847(2) 0.26101(13) 0.31130(15) 0.0259(6) Uani 1 1 d . . . . .
C2 C 0.6727(2) 0.29255(13) 0.29651(15) 0.0275(6) Uani 1 1 d . . . . .
C3 C 0.7591(2) 0.26105(14) 0.28357(16) 0.0296(6) Uani 1 1 d . . . . .
H3 H 0.817729 0.282031 0.273145 0.036 Uiso 1 1 calc R . . . .
C4 C 0.7637(2) 0.20062(14) 0.28517(15) 0.0284(6) Uani 1 1 d . . . . .
C5 C 0.6774(2) 0.17054(14) 0.30146(16) 0.0298(6) Uani 1 1 d . . . . .
H5 H 0.679073 0.129137 0.303122 0.036 Uiso 1 1 calc R . . . .
C6 C 0.5884(2) 0.19931(13) 0.31542(15) 0.0272(6) Uani 1 1 d . . . . .
C7 C 0.6804(2) 0.35787(13) 0.30034(16) 0.0283(6) Uani 1 1 d . . . . .
H7 H 0.608728 0.372382 0.296576 0.034 Uiso 1 1 calc R . . . .
C8 C 0.6627(3) 0.3575(2) 0.48251(18) 0.0482(9) Uani 1 1 d . . . . .
H8A H 0.597055 0.377729 0.471575 0.072 Uiso 1 1 calc GR . . . .
H8B H 0.696288 0.367669 0.537025 0.072 Uiso 1 1 calc GR . . . .
H8C H 0.651335 0.315245 0.479234 0.072 Uiso 1 1 calc GR . . . .
C9 C 0.7642(3) 0.46055(19) 0.4137(2) 0.0562(10) Uani 1 1 d . . . . .
H9A H 0.810241 0.473131 0.375801 0.084 Uiso 1 1 calc GR . . . .
H9B H 0.793936 0.470610 0.469289 0.084 Uiso 1 1 calc GR . . . .
H9C H 0.698330 0.480202 0.400183 0.084 Uiso 1 1 calc GR . . . .
C10 C 0.8720(3) 0.34358(19) 0.4311(2) 0.0469(9) Uani 1 1 d . . . . .
H10A H 0.862016 0.301972 0.440810 0.070 Uiso 1 1 calc GR . . . .
H10B H 0.909221 0.361420 0.480115 0.070 Uiso 1 1 calc GR . . . .
H10C H 0.911298 0.348311 0.385820 0.070 Uiso 1 1 calc GR . . . .
C11 C 0.6818(3) 0.46853(16) 0.1981(2) 0.0410(8) Uani 1 1 d . . . . .
H11A H 0.607596 0.466247 0.183992 0.062 Uiso 1 1 calc GR . . . .
H11B H 0.710893 0.488001 0.154190 0.062 Uiso 1 1 calc GR . . . .
H11C H 0.698800 0.490781 0.248530 0.062 Uiso 1 1 calc GR . . . .
C12 C 0.8780(2) 0.39961(16) 0.2285(2) 0.0390(7) Uani 1 1 d . . . . .
H12A H 0.900393 0.420157 0.279636 0.059 Uiso 1 1 calc GR . . . .
H12B H 0.900147 0.421307 0.183363 0.059 Uiso 1 1 calc GR . . . .
H12C H 0.907936 0.360465 0.230984 0.059 Uiso 1 1 calc GR . . . .
C13 C 0.6998(3) 0.35150(16) 0.11668(17) 0.0389(7) Uani 1 1 d . . . . .
H13A H 0.725101 0.311441 0.124421 0.058 Uiso 1 1 calc GR . . . .
H13B H 0.730209 0.369928 0.072646 0.058 Uiso 1 1 calc GR . . . .
H13C H 0.625468 0.350973 0.102642 0.058 Uiso 1 1 calc GR . . . .
C14 C 0.8598(2) 0.16621(15) 0.27400(17) 0.0335(6) Uani 1 1 d . . . . .
C15 C 0.9460(2) 0.20598(16) 0.2548(2) 0.0393(7) Uani 1 1 d . . . . .
H15A H 1.005869 0.182332 0.248342 0.059 Uiso 1 1 calc GR . . . .
H15B H 0.963549 0.233704 0.299495 0.059 Uiso 1 1 calc GR . . . .
H15C H 0.923690 0.227383 0.204433 0.059 Uiso 1 1 calc GR . . . .
C16 C 0.8362(3) 0.12264(16) 0.20374(19) 0.0410(8) Uani 1 1 d . . . . .
H16A H 0.780209 0.097087 0.214056 0.061 Uiso 1 1 calc GR . . . .
H16B H 0.896951 0.099075 0.199484 0.061 Uiso 1 1 calc GR . . . .
H16C H 0.816542 0.143931 0.152830 0.061 Uiso 1 1 calc GR . . . .
C17 C 0.8963(3) 0.13298(17) 0.35330(19) 0.0407(8) Uani 1 1 d . . . . .
H17A H 0.912863 0.160890 0.397855 0.061 Uiso 1 1 calc GR . . . .
H17B H 0.957118 0.110135 0.346781 0.061 Uiso 1 1 calc GR . . . .
H17C H 0.842195 0.106770 0.365720 0.061 Uiso 1 1 calc GR . . . .
C18 C 0.5018(2) 0.16134(13) 0.33682(17) 0.0301(6) Uani 1 1 d . . . . .
H18 H 0.447363 0.189370 0.347293 0.036 Uiso 1 1 calc R . . . .
C19 C 0.4248(3) 0.11106(18) 0.4880(2) 0.0523(10) Uani 1 1 d . . . . .
H19A H 0.394953 0.148911 0.498578 0.079 Uiso 1 1 calc GR . . . .
H19B H 0.443786 0.090346 0.539521 0.079 Uiso 1 1 calc GR . . . .
H19C H 0.374930 0.087896 0.452352 0.079 Uiso 1 1 calc GR . . . .
C20 C 0.6343(3) 0.1684(2) 0.5036(2) 0.0536(10) Uani 1 1 d . . . . .
H20A H 0.694317 0.175052 0.476505 0.080 Uiso 1 1 calc GR . . . .
H20B H 0.654961 0.148388 0.555412 0.080 Uiso 1 1 calc GR . . . .
H20C H 0.602913 0.205890 0.513644 0.080 Uiso 1 1 calc GR . . . .
C21 C 0.6001(4) 0.04901(19) 0.4268(3) 0.0635(12) Uani 1 1 d . . . . .
H21A H 0.551514 0.023938 0.392917 0.095 Uiso 1 1 calc GR . . . .
H21B H 0.617733 0.031264 0.480610 0.095 Uiso 1 1 calc GR . . . .
H21C H 0.661902 0.053479 0.401272 0.095 Uiso 1 1 calc GR . . . .
C22 C 0.3292(3) 0.0767(2) 0.2713(3) 0.0624(12) Uani 1 1 d . . . . .
H22A H 0.351141 0.046074 0.311032 0.094 Uiso 1 1 calc GR . . . .
H22B H 0.292646 0.059135 0.221894 0.094 Uiso 1 1 calc GR . . . .
H22C H 0.283949 0.103945 0.294382 0.094 Uiso 1 1 calc GR . . . .
C23 C 0.4033(3) 0.1687(2) 0.1608(2) 0.0532(10) Uani 1 1 d . . . . .
H23A H 0.357829 0.198327 0.178424 0.080 Uiso 1 1 calc GR . . . .
H23B H 0.367459 0.147317 0.114266 0.080 Uiso 1 1 calc GR . . . .
H23C H 0.463712 0.187724 0.144894 0.080 Uiso 1 1 calc GR . . . .
C24 C 0.5311(3) 0.06303(19) 0.2073(3) 0.0544(10) Uani 1 1 d . . . . .
H24A H 0.586345 0.083890 0.186281 0.082 Uiso 1 1 calc GR . . . .
H24B H 0.493030 0.039808 0.163648 0.082 Uiso 1 1 calc GR . . . .
H24C H 0.559752 0.037221 0.251694 0.082 Uiso 1 1 calc GR . . . .
C25 C 0.4189(2) 0.40524(14) 0.23384(17) 0.0309(6) Uani 1 1 d . . . . .
C26 C 0.4141(2) 0.46499(15) 0.25346(18) 0.0327(6) Uani 1 1 d . . . . .
C27 C 0.4003(2) 0.50620(16) 0.19110(19) 0.0357(7) Uani 1 1 d . . . . .
H27 H 0.397334 0.546314 0.204847 0.043 Uiso 1 1 calc R . . . .
C28 C 0.3909(2) 0.49060(16) 0.10944(18) 0.0370(7) Uani 1 1 d . . . . .
C29 C 0.3996(2) 0.43200(16) 0.09160(18) 0.0369(7) Uani 1 1 d . . . . .
H29 H 0.395664 0.420664 0.036280 0.044 Uiso 1 1 calc R . . . .
C30 C 0.4140(2) 0.38899(15) 0.15118(18) 0.0345(7) Uani 1 1 d . . . . .
C31 C 0.4250(3) 0.48505(16) 0.34072(19) 0.0408(7) Uani 1 1 d . . . . .
H31A H 0.362625 0.475725 0.363469 0.061 Uiso 1 1 calc GR . . . .
H31B H 0.436357 0.527277 0.343106 0.061 Uiso 1 1 calc GR . . . .
H31C H 0.483047 0.465173 0.372250 0.061 Uiso 1 1 calc GR . . . .
C32 C 0.3720(3) 0.53589(18) 0.0430(2) 0.0473(9) Uani 1 1 d . . . . .
H32A H 0.305779 0.528628 0.010153 0.071 Uiso 1 1 calc GR . . . .
H32B H 0.425889 0.533619 0.008411 0.071 Uiso 1 1 calc GR . . . .
H32C H 0.372048 0.574799 0.067393 0.071 Uiso 1 1 calc GR . . . .
C33 C 0.4223(3) 0.32596(16) 0.12746(19) 0.0401(7) Uani 1 1 d . . . . .
H33A H 0.487382 0.310041 0.153731 0.060 Uiso 1 1 calc GR . . . .
H33B H 0.419018 0.323052 0.068329 0.060 Uiso 1 1 calc GR . . . .
H33C H 0.366049 0.303777 0.144873 0.060 Uiso 1 1 calc GR . . . .
C34 C 0.1584(2) 0.37074(15) 0.38679(18) 0.0328(6) Uani 1 1 d . . . . .
C35 C 0.1656(2) 0.31782(14) 0.43326(17) 0.0317(6) Uani 1 1 d . . . . .
C36 C 0.1820(2) 0.27081(14) 0.37959(17) 0.0311(6) Uani 1 1 d . . . . .
C37 C 0.1836(2) 0.29476(15) 0.30016(17) 0.0319(6) Uani 1 1 d . . . . .
C38 C 0.1695(2) 0.35600(15) 0.30532(17) 0.0320(6) Uani 1 1 d . . . . .
C39 C 0.1332(3) 0.42986(17) 0.4167(2) 0.0450(8) Uani 1 1 d . . . . .
H39A H 0.160230 0.433421 0.474463 0.068 Uiso 1 1 calc GR . . . .
H39B H 0.059101 0.434998 0.409250 0.068 Uiso 1 1 calc GR . . . .
H39C H 0.163964 0.459843 0.385843 0.068 Uiso 1 1 calc GR . . . .
C40 C 0.1449(3) 0.31146(17) 0.51951(18) 0.0395(8) Uani 1 1 d . . . . .
H40A H 0.190235 0.281718 0.547247 0.059 Uiso 1 1 calc GR . . . .
H40B H 0.073810 0.299699 0.519605 0.059 Uiso 1 1 calc GR . . . .
H40C H 0.157124 0.348808 0.547851 0.059 Uiso 1 1 calc GR . . . .
C41 C 0.1840(3) 0.20738(16) 0.4018(2) 0.0397(7) Uani 1 1 d . . . . .
H41A H 0.222204 0.185633 0.365312 0.060 Uiso 1 1 calc GR . . . .
H41B H 0.114057 0.192476 0.396599 0.060 Uiso 1 1 calc GR . . . .
H41C H 0.216962 0.202580 0.458005 0.060 Uiso 1 1 calc GR . . . .
C42 C 0.1838(3) 0.26091(17) 0.22255(19) 0.0418(8) Uani 1 1 d . . . . .
H42A H 0.231203 0.279112 0.189927 0.063 Uiso 1 1 calc GR . . . .
H42B H 0.114987 0.260909 0.191778 0.063 Uiso 1 1 calc GR . . . .
H42C H 0.205187 0.220681 0.235444 0.063 Uiso 1 1 calc GR . . . .
C43 C 0.1633(3) 0.39799(17) 0.23507(19) 0.0425(8) Uani 1 1 d . . . . .
H43A H 0.179226 0.437441 0.255698 0.064 Uiso 1 1 calc GR . . . .
H43B H 0.094231 0.397336 0.204778 0.064 Uiso 1 1 calc GR . . . .
H43C H 0.212281 0.386492 0.199051 0.064 Uiso 1 1 calc GR . . . .
C44 C 0.3787(2) 0.39063(15) 0.47132(17) 0.0335(7) Uani 1 1 d . . . . .
C45 C 0.3896(2) 0.28525(15) 0.48422(17) 0.0349(7) Uani 1 1 d . . . . .

loop_
_atom_site_aniso_label
_atom_site_aniso_U_11
_atom_site_aniso_U_22
_atom_site_aniso_U_33
_atom_site_aniso_U_23
_atom_site_aniso_U_13
_atom_site_aniso_U_12
Mo 0.02850(12) 0.02951(13) 0.02538(11) 0.00110(10) 0.00968(8) 0.00041(11)
Si1 0.0300(4) 0.0293(4) 0.0259(3) 0.0003(3) 0.0105(3) 0.0001(3)
Si2 0.0368(5) 0.0404(5) 0.0293(4) -0.0053(3) 0.0089(3) -0.0036(4)
Si3 0.0344(4) 0.0286(4) 0.0302(4) 0.0012(3) 0.0124(3) -0.0023(3)
Si4 0.0470(5) 0.0356(5) 0.0410(5) 0.0104(4) 0.0228(4) 0.0065(4)
Si5 0.0382(5) 0.0361(5) 0.0481(5) -0.0112(4) 0.0174(4) -0.0063(4)
O1 0.0590(16) 0.0431(15) 0.0351(11) -0.0064(10) 0.0110(11) -0.0058(12)
O2 0.0599(16) 0.0565(18) 0.0365(12) 0.0116(12) 0.0055(11) 0.0095(13)
N 0.0338(13) 0.0329(15) 0.0301(11) 0.0033(10) 0.0134(10) 0.0017(11)
C1 0.0293(14) 0.0290(15) 0.0209(11) 0.0009(10) 0.0085(10) 0.0012(11)
C2 0.0328(15) 0.0270(15) 0.0236(12) 0.0008(10) 0.0077(11) -0.0006(12)
C3 0.0298(14) 0.0329(16) 0.0281(13) 0.0009(11) 0.0109(11) -0.0032(12)
C4 0.0307(14) 0.0331(17) 0.0223(12) 0.0005(11) 0.0075(10) 0.0013(12)
C5 0.0343(15) 0.0272(15) 0.0296(13) 0.0013(11) 0.0103(11) 0.0002(13)
C6 0.0327(14) 0.0272(16) 0.0232(12) 0.0013(10) 0.0086(11) 0.0007(12)
C7 0.0300(14) 0.0297(16) 0.0274(13) 0.0001(11) 0.0114(11) -0.0008(12)
C8 0.045(2) 0.073(3) 0.0279(15) -0.0028(16) 0.0094(14) -0.0032(18)
C9 0.069(3) 0.051(3) 0.049(2) -0.0189(18) 0.0133(19) -0.009(2)
C10 0.0418(18) 0.066(3) 0.0326(15) -0.0005(16) 0.0031(14) 0.0008(17)
C11 0.0442(19) 0.037(2) 0.0443(17) 0.0067(14) 0.0143(14) -0.0014(15)
C12 0.0377(17) 0.039(2) 0.0431(17) 0.0053(14) 0.0153(14) -0.0034(14)
C13 0.051(2) 0.0377(18) 0.0300(14) 0.0004(13) 0.0140(14) -0.0050(15)
C14 0.0337(15) 0.0338(17) 0.0347(14) 0.0038(13) 0.0111(12) 0.0040(13)
C15 0.0333(16) 0.0386(19) 0.0491(18) 0.0064(14) 0.0169(14) 0.0041(14)
C16 0.0425(18) 0.042(2) 0.0412(17) -0.0052(14) 0.0159(14) 0.0077(15)
C17 0.0410(18) 0.044(2) 0.0381(16) 0.0080(14) 0.0104(14) 0.0091(15)
C18 0.0312(14) 0.0282(16) 0.0343(14) 0.0011(11) 0.0158(11) -0.0032(12)
C19 0.063(2) 0.047(2) 0.055(2) 0.0110(17) 0.0344(19) 0.0022(19)
C20 0.058(2) 0.069(3) 0.0344(16) 0.0116(18) 0.0091(15) 0.003(2)
C21 0.084(3) 0.045(2) 0.071(3) 0.021(2) 0.045(2) 0.024(2)
C22 0.054(2) 0.053(3) 0.087(3) -0.021(2) 0.032(2) -0.017(2)
C23 0.053(2) 0.067(3) 0.0396(17) -0.0096(18) 0.0040(16) -0.002(2)
C24 0.051(2) 0.047(2) 0.068(2) -0.0228(19) 0.0190(19) -0.0027(18)
C25 0.0288(14) 0.0344(17) 0.0311(14) 0.0057(12) 0.0094(11) -0.0005(12)
C26 0.0303(15) 0.0337(17) 0.0360(14) 0.0036(12) 0.0116(12) 0.0010(12)
C27 0.0310(15) 0.0366(19) 0.0421(16) 0.0067(13) 0.0136(13) 0.0012(13)
C28 0.0316(16) 0.043(2) 0.0371(15) 0.0122(14) 0.0085(12) -0.0010(14)
C29 0.0404(17) 0.042(2) 0.0293(14) 0.0035(13) 0.0095(12) -0.0034(14)
C30 0.0357(16) 0.0378(19) 0.0316(14) 0.0029(12) 0.0108(12) -0.0018(13)
C31 0.053(2) 0.0333(18) 0.0385(16) -0.0008(13) 0.0131(14) 0.0006(15)
C32 0.048(2) 0.052(2) 0.0422(17) 0.0148(16) 0.0059(15) -0.0025(17)
C33 0.0443(18) 0.042(2) 0.0367(15) -0.0023(14) 0.0146(13) -0.0025(15)
C34 0.0283(15) 0.0352(18) 0.0360(15) -0.0009(13) 0.0086(12) 0.0017(13)
C35 0.0281(14) 0.0375(18) 0.0317(14) 0.0048(12) 0.0123(11) 0.0006(12)
C36 0.0303(15) 0.0317(17) 0.0326(14) 0.0021(12) 0.0093(11) -0.0024(12)
C37 0.0292(15) 0.0372(18) 0.0303(13) 0.0015(12) 0.0079(11) -0.0042(13)
C38 0.0277(14) 0.0352(17) 0.0337(14) 0.0053(12) 0.0069(12) -0.0003(12)
C39 0.0415(19) 0.038(2) 0.057(2) -0.0040(16) 0.0124(16) 0.0068(15)
C40 0.0361(17) 0.053(2) 0.0320(15) 0.0000(14) 0.0135(13) 0.0011(15)
C41 0.0407(18) 0.0371(19) 0.0429(17) 0.0044(14) 0.0115(14) -0.0037(15)
C42 0.0395(18) 0.053(2) 0.0359(15) -0.0032(15) 0.0140(13) -0.0073(16)
C43 0.0396(18) 0.050(2) 0.0385(16) 0.0152(15) 0.0064(14) 0.0018(16)
C44 0.0354(16) 0.0384(19) 0.0293(14) 0.0014(13) 0.0132(12) -0.0014(13)
C45 0.0369(16) 0.0380(19) 0.0308(14) 0.0008(13) 0.0084(12) 0.0028(14)

loop_
_atom_type_symbol
_atom_type_description
_atom_type_scat_dispersion_real
_atom_type_scat_dispersion_imag
_atom_type_scat_source
C C 0.0033 0.0016 'International Tables Vol C Tables 4.2.6.8 and 6.1.1.4'
H H 0.0000 0.0000 'International Tables Vol C Tables 4.2.6.8 and 6.1.1.4'
Mo Mo -1.6832 0.6857 'International Tables Vol C Tables 4.2.6.8 and 6.1.1.4'
N N 0.0061 0.0033 'International Tables Vol C Tables 4.2.6.8 and 6.1.1.4'
O O 0.0106 0.0060 'International Tables Vol C Tables 4.2.6.8 and 6.1.1.4'
Si Si 0.0817 0.0704 'International Tables Vol C Tables 4.2.6.8 and 6.1.1.4'

loop_
_geom_angle_atom_site_label_1
_geom_angle_atom_site_label_2
_geom_angle_atom_site_label_3
_geom_angle
_geom_angle_site_symmetry_1
_geom_angle_site_symmetry_3
_geom_angle_publ_flag
N Mo Si1 39.41(7) . . ?
N Mo C38 91.67(9) . . ?
C34 Mo Si1 151.93(7) . . ?
C34 Mo N 118.11(10) . . ?
C34 Mo C37 58.54(11) . . ?
C34 Mo C38 34.86(10) . . ?
C35 Mo Si1 153.22(9) . . ?
C35 Mo N 150.47(10) . . ?
C35 Mo C34 35.87(11) . . ?
C35 Mo C36 36.32(11) . . ?
C35 Mo C37 59.41(10) . . ?
C35 Mo C38 58.80(10) . . ?
C36 Mo Si1 117.27(8) . . ?
C36 Mo N 130.28(9) . . ?
C36 Mo C34 59.65(12) . . ?
C36 Mo C37 35.58(10) . . ?
C36 Mo C38 58.64(11) . . ?
C37 Mo Si1 101.69(7) . . ?
C37 Mo N 97.18(9) . . ?
C37 Mo C38 34.61(11) . . ?
C38 Mo Si1 117.60(7) . . ?
C44 Mo Si1 104.65(9) . . ?
C44 Mo N 92.96(10) . . ?
C44 Mo C34 90.90(12) . . ?
C44 Mo C35 99.64(11) . . ?
C44 Mo C36 134.70(11) . . ?
C44 Mo C37 149.02(12) . . ?
C44 Mo C38 116.23(13) . . ?
C45 Mo Si1 83.05(9) . . ?
C45 Mo N 117.15(11) . . ?
C45 Mo C34 123.77(11) . . ?
C45 Mo C35 91.81(12) . . ?
C45 Mo C36 91.45(13) . . ?
C45 Mo C37 122.83(13) . . ?
C45 Mo C38 148.58(12) . . ?
C45 Mo C44 76.73(14) . . ?
N Si1 Mo 70.07(8) . . ?
N Si1 C1 126.42(12) . . ?
C1 Si1 Mo 161.92(9) . . ?
C8 Si2 C7 108.80(14) . . ?
C9 Si2 C7 111.57(16) . . ?
C9 Si2 C8 107.88(18) . . ?
C10 Si2 C7 111.49(15) . . ?
C10 Si2 C8 108.43(17) . . ?
C10 Si2 C9 108.6(2) . . ?
C11 Si3 C7 108.39(14) . . ?
C11 Si3 C12 108.04(16) . . ?
C11 Si3 C13 108.83(16) . . ?
C12 Si3 C7 114.15(14) . . ?
C13 Si3 C7 110.66(14) . . ?
C13 Si3 C12 106.64(15) . . ?
C19 Si4 C18 108.71(16) . . ?
C19 Si4 C21 107.25(18) . . ?
C20 Si4 C18 109.35(16) . . ?
C20 Si4 C19 109.75(18) . . ?
C20 Si4 C21 108.2(2) . . ?
C21 Si4 C18 113.51(16) . . ?
C22 Si5 C18 109.83(16) . . ?
C22 Si5 C24 108.3(2) . . ?
C23 Si5 C18 107.61(16) . . ?
C23 Si5 C22 109.5(2) . . ?
C23 Si5 C24 106.36(19) . . ?
C24 Si5 C18 115.06(17) . . ?
Si1 N Mo 70.52(9) . . ?
C25 N Mo 135.49(19) . . ?
C25 N Si1 151.8(2) . . ?
C2 C1 Si1 121.4(2) . . ?
C6 C1 Si1 119.1(2) . . ?
C6 C1 C2 119.5(3) . . ?
C1 C2 C7 123.5(3) . . ?
C3 C2 C1 118.3(3) . . ?
C3 C2 C7 118.1(3) . . ?
C2 C3 H3 118.4 . . ?
C4 C3 C2 123.2(3) . . ?
C4 C3 H3 118.4 . . ?
C3 C4 C5 117.6(3) . . ?
C3 C4 C14 123.1(3) . . ?
C5 C4 C14 119.2(3) . . ?
C4 C5 H5 118.9 . . ?
C4 C5 C6 122.2(3) . . ?
C6 C5 H5 118.9 . . ?
C1 C6 C18 124.1(3) . . ?
C5 C6 C1 119.1(3) . . ?
C5 C6 C18 116.7(3) . . ?
Si2 C7 Si3 114.60(15) . . ?
Si2 C7 H7 105.8 . . ?
Si3 C7 H7 105.8 . . ?
C2 C7 Si2 108.81(19) . . ?
C2 C7 Si3 115.31(18) . . ?
C2 C7 H7 105.8 . . ?
Si2 C8 H8A 109.5 . . ?
Si2 C8 H8B 109.5 . . ?
Si2 C8 H8C 109.5 . . ?
H8A C8 H8B 109.5 . . ?
H8A C8 H8C 109.5 . . ?
H8B C8 H8C 109.5 . . ?
Si2 C9 H9A 109.5 . . ?
Si2 C9 H9B 109.5 . . ?
Si2 C9 H9C 109.5 . . ?
H9A C9 H9B 109.5 . . ?
H9A C9 H9C 109.5 . . ?
H9B C9 H9C 109.5 . . ?
Si2 C10 H10A 109.5 . . ?
Si2 C10 H10B 109.5 . . ?
Si2 C10 H10C 109.5 . . ?
H10A C10 H10B 109.5 . . ?
H10A C10 H10C 109.5 . . ?
H10B C10 H10C 109.5 . . ?
Si3 C11 H11A 109.5 . . ?
Si3 C11 H11B 109.5 . . ?
Si3 C11 H11C 109.5 . . ?
H11A C11 H11B 109.5 . . ?
H11A C11 H11C 109.5 . . ?
H11B C11 H11C 109.5 . . ?
Si3 C12 H12A 109.5 . . ?
Si3 C12 H12B 109.5 . . ?
Si3 C12 H12C 109.5 . . ?
H12A C12 H12B 109.5 . . ?
H12A C12 H12C 109.5 . . ?
H12B C12 H12C 109.5 . . ?
Si3 C13 H13A 109.5 . . ?
Si3 C13 H13B 109.5 . . ?
Si3 C13 H13C 109.5 . . ?
H13A C13 H13B 109.5 . . ?
H13A C13 H13C 109.5 . . ?
H13B C13 H13C 109.5 . . ?
C4 C14 C16 110.2(3) . . ?
C4 C14 C17 108.5(2) . . ?
C15 C14 C4 112.1(3) . . ?
C15 C14 C16 107.9(2) . . ?
C15 C14 C17 108.7(3) . . ?
C16 C14 C17 109.5(3) . . ?
C14 C15 H15A 109.5 . . ?
C14 C15 H15B 109.5 . . ?
C14 C15 H15C 109.5 . . ?
H15A C15 H15B 109.5 . . ?
H15A C15 H15C 109.5 . . ?
H15B C15 H15C 109.5 . . ?
C14 C16 H16A 109.5 . . ?
C14 C16 H16B 109.5 . . ?
C14 C16 H16C 109.5 . . ?
H16A C16 H16B 109.5 . . ?
H16A C16 H16C 109.5 . . ?
H16B C16 H16C 109.5 . . ?
C14 C17 H17A 109.5 . . ?
C14 C17 H17B 109.5 . . ?
C14 C17 H17C 109.5 . . ?
H17A C17 H17B 109.5 . . ?
H17A C17 H17C 109.5 . . ?
H17B C17 H17C 109.5 . . ?
Si4 C18 H18 105.1 . . ?
Si5 C18 Si4 118.76(16) . . ?
Si5 C18 H18 105.1 . . ?
C6 C18 Si4 110.6(2) . . ?
C6 C18 Si5 111.05(18) . . ?
C6 C18 H18 105.1 . . ?
Si4 C19 H19A 109.5 . . ?
Si4 C19 H19B 109.5 . . ?
Si4 C19 H19C 109.5 . . ?
H19A C19 H19B 109.5 . . ?
H19A C19 H19C 109.5 . . ?
H19B C19 H19C 109.5 . . ?
Si4 C20 H20A 109.5 . . ?
Si4 C20 H20B 109.5 . . ?
Si4 C20 H20C 109.5 . . ?
H20A C20 H20B 109.5 . . ?
H20A C20 H20C 109.5 . . ?
H20B C20 H20C 109.5 . . ?
Si4 C21 H21A 109.5 . . ?
Si4 C21 H21B 109.5 . . ?
Si4 C21 H21C 109.5 . . ?
H21A C21 H21B 109.5 . . ?
H21A C21 H21C 109.5 . . ?
H21B C21 H21C 109.5 . . ?
Si5 C22 H22A 109.5 . . ?
Si5 C22 H22B 109.5 . . ?
Si5 C22 H22C 109.5 . . ?
H22A C22 H22B 109.5 . . ?
H22A C22 H22C 109.5 . . ?
H22B C22 H22C 109.5 . . ?
Si5 C23 H23A 109.5 . . ?
Si5 C23 H23B 109.5 . . ?
Si5 C23 H23C 109.5 . . ?
H23A C23 H23B 109.5 . . ?
H23A C23 H23C 109.5 . . ?
H23B C23 H23C 109.5 . . ?
Si5 C24 H24A 109.5 . . ?
Si5 C24 H24B 109.5 . . ?
Si5 C24 H24C 109.5 . . ?
H24A C24 H24B 109.5 . . ?
H24A C24 H24C 109.5 . . ?
H24B C24 H24C 109.5 . . ?
N C25 C26 121.6(3) . . ?
N C25 C30 119.6(3) . . ?
C26 C25 C30 118.8(3) . . ?
C25 C26 C31 121.1(3) . . ?
C27 C26 C25 119.4(3) . . ?
C27 C26 C31 119.5(3) . . ?
C26 C27 H27 118.8 . . ?
C28 C27 C26 122.3(3) . . ?
C28 C27 H27 118.8 . . ?
C27 C28 C32 121.2(3) . . ?
C29 C28 C27 117.4(3) . . ?
C29 C28 C32 121.4(3) . . ?
C28 C29 H29 118.6 . . ?
C28 C29 C30 122.9(3) . . ?
C30 C29 H29 118.6 . . ?
C25 C30 C33 120.8(3) . . ?
C29 C30 C25 119.1(3) . . ?
C29 C30 C33 120.1(3) . . ?
C26 C31 H31A 109.5 . . ?
C26 C31 H31B 109.5 . . ?
C26 C31 H31C 109.5 . . ?
H31A C31 H31B 109.5 . . ?
H31A C31 H31C 109.5 . . ?
H31B C31 H31C 109.5 . . ?
C28 C32 H32A 109.5 . . ?
C28 C32 H32B 109.5 . . ?
C28 C32 H32C 109.5 . . ?
H32A C32 H32B 109.5 . . ?
H32A C32 H32C 109.5 . . ?
H32B C32 H32C 109.5 . . ?
C30 C33 H33A 109.5 . . ?
C30 C33 H33B 109.5 . . ?
C30 C33 H33C 109.5 . . ?
H33A C33 H33B 109.5 . . ?
H33A C33 H33C 109.5 . . ?
H33B C33 H33C 109.5 . . ?
C35 C34 Mo 70.00(17) . . ?
C35 C34 C39 126.0(3) . . ?
C38 C34 Mo 74.20(17) . . ?
C38 C34 C35 107.7(3) . . ?
C38 C34 C39 126.0(3) . . ?
C39 C34 Mo 125.9(2) . . ?
C34 C35 Mo 74.13(16) . . ?
C34 C35 C36 107.8(2) . . ?
C34 C35 C40 126.0(3) . . ?
C36 C35 Mo 72.05(16) . . ?
C36 C35 C40 125.7(3) . . ?
C40 C35 Mo 125.9(2) . . ?
C35 C36 Mo 71.63(17) . . ?
C35 C36 C41 125.0(3) . . ?
C37 C36 Mo 75.01(17) . . ?
C37 C36 C35 108.0(3) . . ?
C37 C36 C41 126.6(3) . . ?
C41 C36 Mo 124.8(2) . . ?
C36 C37 Mo 69.41(17) . . ?
C36 C37 C42 126.4(3) . . ?
C38 C37 Mo 73.38(18) . . ?
C38 C37 C36 107.7(3) . . ?
C38 C37 C42 125.3(3) . . ?
C42 C37 Mo 129.7(2) . . ?
C34 C38 Mo 70.94(17) . . ?
C34 C38 C43 125.7(3) . . ?
C37 C38 Mo 72.01(17) . . ?
C37 C38 C34 108.9(3) . . ?
C37 C38 C43 125.3(3) . . ?
C43 C38 Mo 124.9(2) . . ?
C34 C39 H39A 109.5 . . ?
C34 C39 H39B 109.5 . . ?
C34 C39 H39C 109.5 . . ?
H39A C39 H39B 109.5 . . ?
H39A C39 H39C 109.5 . . ?
H39B C39 H39C 109.5 . . ?
C35 C40 H40A 109.5 . . ?
C35 C40 H40B 109.5 . . ?
C35 C40 H40C 109.5 . . ?
H40A C40 H40B 109.5 . . ?
H40A C40 H40C 109.5 . . ?
H40B C40 H40C 109.5 . . ?
C36 C41 H41A 109.5 . . ?
C36 C41 H41B 109.5 . . ?
C36 C41 H41C 109.5 . . ?
H41A C41 H41B 109.5 . . ?
H41A C41 H41C 109.5 . . ?
H41B C41 H41C 109.5 . . ?
C37 C42 H42A 109.5 . . ?
C37 C42 H42B 109.5 . . ?
C37 C42 H42C 109.5 . . ?
H42A C42 H42B 109.5 . . ?
H42A C42 H42C 109.5 . . ?
H42B C42 H42C 109.5 . . ?
C38 C43 H43A 109.5 . . ?
C38 C43 H43B 109.5 . . ?
C38 C43 H43C 109.5 . . ?
H43A C43 H43B 109.5 . . ?
H43A C43 H43C 109.5 . . ?
H43B C43 H43C 109.5 . . ?
O1 C44 Mo 173.8(3) . . ?
O2 C45 Mo 177.1(3) . . ?

loop_
_geom_bond_atom_site_label_1
_geom_bond_atom_site_label_2
_geom_bond_distance
_geom_bond_site_symmetry_2
_geom_bond_publ_flag
Mo Si1 2.3977(8) . ?
Mo N 2.391(2) . ?
Mo C34 2.355(3) . ?
Mo C35 2.301(3) . ?
Mo C36 2.306(3) . ?
Mo C37 2.380(3) . ?
Mo C38 2.397(3) . ?
Mo C44 1.963(3) . ?
Mo C45 1.950(3) . ?
Si1 N 1.615(3) . ?
Si1 C1 1.870(3) . ?
Si2 C7 1.904(3) . ?
Si2 C8 1.872(3) . ?
Si2 C9 1.869(4) . ?
Si2 C10 1.867(4) . ?
Si3 C7 1.908(3) . ?
Si3 C11 1.860(4) . ?
Si3 C12 1.876(3) . ?
Si3 C13 1.866(3) . ?
Si4 C18 1.905(3) . ?
Si4 C19 1.872(3) . ?
Si4 C20 1.856(4) . ?
Si4 C21 1.880(4) . ?
Si5 C18 1.894(3) . ?
Si5 C22 1.868(4) . ?
Si5 C23 1.867(4) . ?
Si5 C24 1.874(4) . ?
O1 C44 1.162(4) . ?
O2 C45 1.161(4) . ?
N C25 1.402(4) . ?
C1 C2 1.423(4) . ?
C1 C6 1.417(4) . ?
C2 C3 1.396(4) . ?
C2 C7 1.502(4) . ?
C3 H3 0.9500 . ?
C3 C4 1.387(4) . ?
C4 C5 1.395(4) . ?
C4 C14 1.532(4) . ?
C5 H5 0.9500 . ?
C5 C6 1.399(4) . ?
C6 C18 1.522(4) . ?
C7 H7 1.0000 . ?
C8 H8A 0.9800 . ?
C8 H8B 0.9800 . ?
C8 H8C 0.9800 . ?
C9 H9A 0.9800 . ?
C9 H9B 0.9800 . ?
C9 H9C 0.9800 . ?
C10 H10A 0.9800 . ?
C10 H10B 0.9800 . ?
C10 H10C 0.9800 . ?
C11 H11A 0.9800 . ?
C11 H11B 0.9800 . ?
C11 H11C 0.9800 . ?
C12 H12A 0.9800 . ?
C12 H12B 0.9800 . ?
C12 H12C 0.9800 . ?
C13 H13A 0.9800 . ?
C13 H13B 0.9800 . ?
C13 H13C 0.9800 . ?
C14 C15 1.530(4) . ?
C14 C16 1.535(5) . ?
C14 C17 1.540(4) . ?
C15 H15A 0.9800 . ?
C15 H15B 0.9800 . ?
C15 H15C 0.9800 . ?
C16 H16A 0.9800 . ?
C16 H16B 0.9800 . ?
C16 H16C 0.9800 . ?
C17 H17A 0.9800 . ?
C17 H17B 0.9800 . ?
C17 H17C 0.9800 . ?
C18 H18 1.0000 . ?
C19 H19A 0.9800 . ?
C19 H19B 0.9800 . ?
C19 H19C 0.9800 . ?
C20 H20A 0.9800 . ?
C20 H20B 0.9800 . ?
C20 H20C 0.9800 . ?
C21 H21A 0.9800 . ?
C21 H21B 0.9800 . ?
C21 H21C 0.9800 . ?
C22 H22A 0.9800 . ?
C22 H22B 0.9800 . ?
C22 H22C 0.9800 . ?
C23 H23A 0.9800 . ?
C23 H23B 0.9800 . ?
C23 H23C 0.9800 . ?
C24 H24A 0.9800 . ?
C24 H24B 0.9800 . ?
C24 H24C 0.9800 . ?
C25 C26 1.412(5) . ?
C25 C30 1.416(4) . ?
C26 C27 1.396(4) . ?
C26 C31 1.509(4) . ?
C27 H27 0.9500 . ?
C27 C28 1.392(4) . ?
C28 C29 1.384(5) . ?
C28 C32 1.511(5) . ?
C29 H29 0.9500 . ?
C29 C30 1.392(4) . ?
C30 C33 1.507(5) . ?
C31 H31A 0.9800 . ?
C31 H31B 0.9800 . ?
C31 H31C 0.9800 . ?
C32 H32A 0.9800 . ?
C32 H32B 0.9800 . ?
C32 H32C 0.9800 . ?
C33 H33A 0.9800 . ?
C33 H33B 0.9800 . ?
C33 H33C 0.9800 . ?
C34 C35 1.435(4) . ?
C34 C38 1.424(4) . ?
C34 C39 1.498(5) . ?
C35 C36 1.436(4) . ?
C35 C40 1.505(4) . ?
C36 C37 1.433(4) . ?
C36 C41 1.500(5) . ?
C37 C38 1.421(5) . ?
C37 C42 1.506(4) . ?
C38 C43 1.507(4) . ?
C39 H39A 0.9800 . ?
C39 H39B 0.9800 . ?
C39 H39C 0.9800 . ?
C40 H40A 0.9800 . ?
C40 H40B 0.9800 . ?
C40 H40C 0.9800 . ?
C41 H41A 0.9800 . ?
C41 H41B 0.9800 . ?
C41 H41C 0.9800 . ?
C42 H42A 0.9800 . ?
C42 H42B 0.9800 . ?
C42 H42C 0.9800 . ?
C43 H43A 0.9800 . ?
C43 H43B 0.9800 . ?
C43 H43C 0.9800 . ?
